data_7046023
loop_
_publ_author_name
'Dang, Li-Long'
'Lin, Yue-Jian'
'Jin, Guo-Xin'

_publ_section_title
;
 Controllable assembly of rectangular macrocycles bearing different
 numbers of unsaturated sites based on half-sandwich iridium fragments.
;
_journal_issue 18
_journal_name_full 'Dalton transactions (Cambridge, England : 2003)'
_journal_page_first 6378
_journal_page_last 6385
_journal_paper_doi 10.1039/c8dt00461g
_journal_volume 47
_journal_year 2018
_chemical_formula_sum 'C90 H124 Cl4 F12 Ir6 N8 O27 S4'
_chemical_formula_weight 3401.20
_space_group_crystal_system monoclinic
_space_group_IT_number 14
_space_group_name_Hall '-P 2ybc'
_space_group_name_H-M_alt 'P 1 21/c 1'
_symmetry_space_group_name_Hall '-P 2ybc'
_symmetry_space_group_name_H-M 'P 1 21/c 1'
_atom_sites_solution_hydrogens geom
_audit_creation_method SHELXL-2014/7
_audit_update_record
;
2018-01-31 deposited with the CCDC.
2018-04-11 downloaded from the CCDC.
;
_cell_angle_alpha 90
_cell_angle_beta 98.073(2)
_cell_angle_gamma 90
_cell_formula_units_Z 2
_cell_length_a 14.020(2)
_cell_length_b 24.957(4)
_cell_length_c 16.397(2)
_cell_measurement_reflns_used 6690
_cell_measurement_temperature 203(2)
_cell_measurement_theta_max 26.73
_cell_measurement_theta_min 2.22
_cell_volume 5680.4(14)
_computing_cell_refinement 'Bruker SAINT'
_computing_data_collection 'Bruker APEX2'
_computing_data_reduction 'Bruker SAINT'
_computing_molecular_graphics 'Bruker SHELXTL'
_computing_publication_material 'Bruker SHELXTL'
_computing_structure_refinement 'SHELXL-2014/7 (Sheldrick, 2014)'
_computing_structure_solution 'SHELXS-97 (Sheldrick, 2008)'
_diffrn_ambient_temperature 203(2)
_diffrn_measured_fraction_theta_full 0.995
_diffrn_measured_fraction_theta_max 0.990
_diffrn_measurement_device_type 'Bruker APEX-II CCD'
_diffrn_measurement_method '\f and \w scans'
_diffrn_radiation_type MoK\a
_diffrn_radiation_wavelength 0.71073
_diffrn_reflns_av_R_equivalents 0.0697
_diffrn_reflns_av_unetI/netI 0.0850
_diffrn_reflns_Laue_measured_fraction_full 0.995
_diffrn_reflns_Laue_measured_fraction_max 0.990
_diffrn_reflns_limit_h_max 18
_diffrn_reflns_limit_h_min -18
_diffrn_reflns_limit_k_max 32
_diffrn_reflns_limit_k_min -31
_diffrn_reflns_limit_l_max 16
_diffrn_reflns_limit_l_min -21
_diffrn_reflns_number 41107
_diffrn_reflns_point_group_measured_fraction_full 0.995
_diffrn_reflns_point_group_measured_fraction_max 0.990
_diffrn_reflns_theta_full 25.242
_diffrn_reflns_theta_max 27.584
_diffrn_reflns_theta_min 1.632
_exptl_absorpt_coefficient_mu 7.260
_exptl_absorpt_correction_T_max 0.746
_exptl_absorpt_correction_T_min 0.440
_exptl_absorpt_correction_type multi-scan
_exptl_absorpt_process_details sadabs
_exptl_crystal_colour purple
_exptl_crystal_density_diffrn 1.989
_exptl_crystal_description block
_exptl_crystal_F_000 3276
_exptl_crystal_size_max 0.160
_exptl_crystal_size_mid 0.150
_exptl_crystal_size_min 0.130
_refine_diff_density_max 4.258
_refine_diff_density_min -3.284
_refine_diff_density_rms 0.228
_refine_ls_extinction_method none
_refine_ls_goodness_of_fit_ref 0.932
_refine_ls_hydrogen_treatment constr
_refine_ls_matrix_type full
_refine_ls_number_parameters 728
_refine_ls_number_reflns 13024
_refine_ls_number_restraints 272
_refine_ls_restrained_S_all 0.929
_refine_ls_R_factor_all 0.1148
_refine_ls_R_factor_gt 0.0539
_refine_ls_shift/su_max 0.002
_refine_ls_shift/su_mean 0.000
_refine_ls_structure_factor_coef Fsqd
_refine_ls_weighting_details 'w=1/[\s^2^(Fo^2^)+(0.1110P)^2^+47.0283P] where P=(Fo^2^+2Fc^2^)/3'
_refine_ls_weighting_scheme calc
_refine_ls_wR_factor_gt 0.1430
_refine_ls_wR_factor_ref 0.1918
_reflns_Friedel_coverage 0.000
_reflns_number_gt 7734
_reflns_number_total 13024
_reflns_threshold_expression 'I > 2\s(I)'
_cod_data_source_file c8dt00461g2.cif
_cod_data_source_block 5b
_cod_depositor_comments 'Adding full bibliography for 7046019--7046024.cif.'
_cod_original_cell_volume 5680.3(14)
_cod_database_code 7046023
_shelx_shelxl_version_number 2014/7
_shelx_space_group_comment
; 
The symmetry employed for this shelxl refinement is uniquely defined 
by the following loop, which should always be used as a source of 
symmetry information in preference to the above space-group names. 
They are only intended as comments. 
;
_shelx_estimated_absorpt_t_min 0.390
_shelx_estimated_absorpt_t_max 0.452

loop_
_space_group_symop_operation_xyz
'x, y, z'
'-x, y+1/2, -z+1/2'
'-x, -y, -z'
'x, -y-1/2, z-1/2'

loop_
_atom_site_label
_atom_site_type_symbol
_atom_site_fract_x
_atom_site_fract_y
_atom_site_fract_z
_atom_site_U_iso_or_equiv
_atom_site_adp_type
_atom_site_occupancy
_atom_site_site_symmetry_order
_atom_site_calc_flag
_atom_site_refinement_flags_posn
_atom_site_refinement_flags_adp
_atom_site_refinement_flags_occupancy
_atom_site_disorder_assembly
_atom_site_disorder_group
Ir1 Ir 0.19291(3) 0.94052(2) 0.78204(3) 0.03853(15) Uani 1 1 d . . . . .
Ir2 Ir 0.45806(3) 0.86091(2) 1.23146(3) 0.03665(15) Uani 1 1 d . . . . .
Ir3 Ir 0.20494(3) 1.14247(2) 0.87766(3) 0.03599(15) Uani 1 1 d . . . . .
Cl1 Cl 0.4552(2) 0.81668(14) 0.9270(2) 0.0518(9) Uani 1 1 d . . . . .
Cl2 Cl 0.1918(2) 0.98198(13) 1.0881(2) 0.0482(8) Uani 1 1 d . . . . .
N1 N 0.3026(6) 0.9987(4) 0.7937(7) 0.044(3) Uani 1 1 d . . . . .
N2 N 0.4442(7) 1.0780(4) 0.7870(7) 0.041(3) Uani 1 1 d . . . . .
N3 N 0.2089(6) 1.0660(4) 0.8452(8) 0.044(3) Uani 1 1 d . . . . .
H3 H 0.1606 1.0447 0.8487 0.053 Uiso 1 1 calc R U . . .
N4 N 0.3333(6) 1.1369(4) 0.8406(7) 0.039(3) Uani 1 1 d . . . . .
H4 H 0.3706 1.1648 0.8409 0.047 Uiso 1 1 calc R U . . .
O1 O 0.1873(5) 0.9541(3) 0.9088(6) 0.039(2) Uani 1 1 d . . . . .
O2 O 0.3004(6) 0.8894(3) 0.8428(5) 0.0375(19) Uani 1 1 d . . . . .
O3 O 0.4548(5) 0.8427(3) 1.1063(6) 0.039(2) Uani 1 1 d . . . . .
O4 O 0.3518(6) 0.9131(3) 1.1707(6) 0.040(2) Uani 1 1 d . . . . .
O5 O 0.9701(10) 0.2715(5) -0.0363(8) 0.088(4) Uani 1 1 d . . . . .
O6 O 0.9985(10) 0.2223(6) 0.0920(9) 0.102(5) Uani 1 1 d . . . . .
O7 O 0.9228(9) 0.3092(5) 0.0878(9) 0.094(5) Uani 1 1 d . . . . .
S1 S 0.9424(3) 0.26190(16) 0.0437(3) 0.0579(10) Uani 1 1 d . . . . .
F1 F 0.8247(10) 0.1900(6) -0.0309(10) 0.138(6) Uani 1 1 d . . . . .
F2 F 0.7891(9) 0.2189(5) 0.0866(9) 0.116(4) Uani 1 1 d . . . . .
F3 F 0.7596(11) 0.2649(8) -0.0233(11) 0.163(7) Uani 1 1 d . . . . .
C1 C 0.2525(8) 0.9308(4) 0.9591(8) 0.034(3) Uani 1 1 d . . . . .
C2 C 0.3152(8) 0.8926(4) 0.9207(9) 0.037(3) Uani 1 1 d . . . . .
C3 C 0.3854(9) 0.8628(4) 0.9715(8) 0.038(3) Uani 1 1 d . . . . .
C4 C 0.3974(8) 0.8696(4) 1.0552(8) 0.035(3) Uani 1 1 d . . . . .
C5 C 0.3341(7) 0.9090(4) 1.0945(8) 0.031(3) Uani 1 1 d . . . . .
C6 C 0.2633(7) 0.9371(5) 1.0438(9) 0.041(3) Uani 1 1 d . . . . .
C7 C 0.2892(7) 1.0484(4) 0.8174(8) 0.034(3) Uani 1 1 d . . . . .
C8 C 0.3603(8) 1.0906(5) 0.8158(9) 0.041(3) Uani 1 1 d . . . . .
C9 C 0.4573(8) 1.0270(5) 0.7638(9) 0.045(3) Uani 1 1 d . . . . .
H9 H 0.5156 1.0179 0.7452 0.054 Uiso 1 1 calc R U . . .
C10 C 0.3892(8) 0.9882(5) 0.7660(9) 0.041(3) Uani 1 1 d . . . . .
H10 H 0.4017 0.9534 0.7483 0.049 Uiso 1 1 calc R U . . .
C11 C 0.0453(9) 0.9133(6) 0.7437(9) 0.048(3) Uani 1 1 d . . . . .
C12 C 0.0570(10) 0.9683(6) 0.7169(9) 0.052(4) Uani 1 1 d . . . . .
C13 C 0.1308(9) 0.9672(6) 0.6626(10) 0.056(4) Uani 1 1 d . . . . .
C14 C 0.1656(9) 0.9116(6) 0.6602(9) 0.047(3) Uani 1 1 d . . . . .
C15 C 0.1117(9) 0.8812(5) 0.7090(9) 0.043(3) Uani 1 1 d . . . . .
C16 C -0.0207(9) 0.8972(6) 0.8006(9) 0.053(4) Uani 1 1 d . U . . .
H16A H -0.0046 0.8613 0.8208 0.080 Uiso 1 1 calc R U . . .
H16B H -0.0862 0.8977 0.7723 0.080 Uiso 1 1 calc R U . . .
H16C H -0.0150 0.9220 0.8467 0.080 Uiso 1 1 calc R U . . .
C17 C 0.0009(10) 1.0156(6) 0.7340(13) 0.079(6) Uani 1 1 d . U . . .
H17A H -0.0612 1.0147 0.6994 0.119 Uiso 1 1 calc R U . . .
H17B H 0.0353 1.0477 0.7223 0.119 Uiso 1 1 calc R U . . .
H17C H -0.0086 1.0155 0.7914 0.119 Uiso 1 1 calc R U . . .
C18 C 0.1656(13) 1.0148(8) 0.6194(13) 0.090(6) Uani 1 1 d . U . . .
H18A H 0.1116 1.0381 0.6007 0.136 Uiso 1 1 calc R U . . .
H18B H 0.1949 1.0028 0.5724 0.136 Uiso 1 1 calc R U . . .
H18C H 0.2128 1.0343 0.6571 0.136 Uiso 1 1 calc R U . . .
C19 C 0.2391(11) 0.8918(8) 0.6075(10) 0.068(5) Uani 1 1 d . . . . .
H19A H 0.2715 0.8604 0.6328 0.102 Uiso 1 1 calc R U . . .
H19B H 0.2860 0.9198 0.6029 0.102 Uiso 1 1 calc R U . . .
H19C H 0.2067 0.8826 0.5531 0.102 Uiso 1 1 calc R U . . .
C20 C 0.1229(11) 0.8211(6) 0.7219(11) 0.061(4) Uani 1 1 d . . . . .
H20A H 0.0779 0.8024 0.6812 0.092 Uiso 1 1 calc R U . . .
H20B H 0.1097 0.8119 0.7767 0.092 Uiso 1 1 calc R U . . .
H20C H 0.1882 0.8106 0.7160 0.092 Uiso 1 1 calc R U . . .
C21 C 0.3680(9) 0.8213(7) 1.3074(10) 0.059(4) Uani 1 1 d D . . . .
C22 C 0.4183(11) 0.7828(6) 1.2717(10) 0.058(4) Uani 1 1 d . . . . .
C23 C 0.5213(9) 0.7938(5) 1.2995(8) 0.041(3) Uani 1 1 d . . . . .
C24 C 0.5283(9) 0.8388(5) 1.3520(9) 0.045(3) Uani 1 1 d . . . . .
C25 C 0.4320(12) 0.8583(6) 1.3559(10) 0.066(5) Uani 1 1 d D . . . .
C26 C 0.2567(11) 0.8283(9) 1.2930(13) 0.095(7) Uani 1 1 d . . . . .
H26A H 0.2342 0.8292 1.2343 0.142 Uiso 1 1 calc R U . . .
H26B H 0.2396 0.8615 1.3180 0.142 Uiso 1 1 calc R U . . .
H26C H 0.2268 0.7984 1.3176 0.142 Uiso 1 1 calc R U . . .
C27 C 0.3851(15) 0.7364(7) 1.2156(12) 0.091(7) Uani 1 1 d . . . . .
H27A H 0.3794 0.7045 1.2484 0.137 Uiso 1 1 calc R U . . .
H27B H 0.4317 0.7300 1.1781 0.137 Uiso 1 1 calc R U . . .
H27C H 0.3230 0.7448 1.1843 0.137 Uiso 1 1 calc R U . . .
C28 C 0.6032(10) 0.7585(5) 1.2814(9) 0.052(4) Uani 1 1 d . . . . .
H28A H 0.6626 0.7790 1.2886 0.078 Uiso 1 1 calc R U . . .
H28B H 0.5901 0.7457 1.2251 0.078 Uiso 1 1 calc R U . . .
H28C H 0.6094 0.7283 1.3189 0.078 Uiso 1 1 calc R U . . .
C29 C 0.6137(13) 0.8655(6) 1.3930(11) 0.069(5) Uani 1 1 d . . . . .
H29A H 0.6654 0.8621 1.3598 0.104 Uiso 1 1 calc R U . . .
H29B H 0.6331 0.8490 1.4464 0.104 Uiso 1 1 calc R U . . .
H29C H 0.5997 0.9031 1.4004 0.104 Uiso 1 1 calc R U . . .
C30 C 0.4033(16) 0.9031(9) 1.4068(11) 0.095(7) Uani 1 1 d . . . . .
H30A H 0.3983 0.8902 1.4618 0.142 Uiso 1 1 calc R U . . .
H30B H 0.3414 0.9172 1.3820 0.142 Uiso 1 1 calc R U . . .
H30C H 0.4514 0.9313 1.4098 0.142 Uiso 1 1 calc R U . . .
C31 C 0.1637(9) 1.1729(5) 0.9872(10) 0.050(3) Uani 1 1 d . . . . .
C32 C 0.1985(10) 1.2166(5) 0.9431(10) 0.051(4) Uani 1 1 d . . . . .
C33 C 0.1389(9) 1.2201(5) 0.8688(10) 0.049(4) Uani 1 1 d . . . . .
C34 C 0.0665(9) 1.1799(5) 0.8678(9) 0.047(3) Uani 1 1 d . . . . .
C35 C 0.0814(8) 1.1522(5) 0.9401(9) 0.043(3) Uani 1 1 d . . . . .
C36 C 0.2048(12) 1.1581(7) 1.0767(10) 0.064(4) Uani 1 1 d . . . . .
H36A H 0.1678 1.1759 1.1144 0.095 Uiso 1 1 calc R U . . .
H36B H 0.2716 1.1694 1.0881 0.095 Uiso 1 1 calc R U . . .
H36C H 0.2010 1.1196 1.0839 0.095 Uiso 1 1 calc R U . . .
C37 C 0.2836(12) 1.2518(6) 0.9750(13) 0.078(6) Uani 1 1 d . . . . .
H37A H 0.2636 1.2786 1.0119 0.117 Uiso 1 1 calc R U . . .
H37B H 0.3072 1.2694 0.9290 0.117 Uiso 1 1 calc R U . . .
H37C H 0.3344 1.2299 1.0044 0.117 Uiso 1 1 calc R U . . .
C38 C 0.1445(12) 1.2607(6) 0.8006(11) 0.062(4) Uani 1 1 d . . . . .
H38A H 0.1295 1.2432 0.7475 0.093 Uiso 1 1 calc R U . . .
H38B H 0.2090 1.2756 0.8059 0.093 Uiso 1 1 calc R U . . .
H38C H 0.0985 1.2892 0.8049 0.093 Uiso 1 1 calc R U . . .
C39 C -0.0165(10) 1.1721(7) 0.7968(11) 0.065(4) Uani 1 1 d . . . . .
H39A H -0.0467 1.1376 0.8025 0.097 Uiso 1 1 calc R U . . .
H39B H 0.0085 1.1735 0.7446 0.097 Uiso 1 1 calc R U . . .
H39C H -0.0638 1.2003 0.7985 0.097 Uiso 1 1 calc R U . . .
C40 C 0.0213(12) 1.1059(6) 0.9657(12) 0.074(5) Uani 1 1 d . . . . .
H40A H -0.0134 1.0891 0.9170 0.112 Uiso 1 1 calc R U . . .
H40B H -0.0243 1.1193 1.0001 0.112 Uiso 1 1 calc R U . . .
H40C H 0.0633 1.0798 0.9963 0.112 Uiso 1 1 calc R U . . .
C41 C 0.8260(12) 0.2319(8) 0.0172(12) 0.075(5) Uani 1 1 d . . . . .
S2 S 0.5562(9) 0.8933(4) 0.6474(7) 0.075(3) Uani 0.635(16) 1 d D U P A 1
O8 O 0.5280(17) 0.9425(7) 0.6005(12) 0.091(7) Uani 0.635(16) 1 d D U P A 1
O9 O 0.585(2) 0.8504(9) 0.5994(15) 0.107(8) Uani 0.635(16) 1 d D U P A 1
O10 O 0.501(2) 0.8821(10) 0.7083(17) 0.145(12) Uani 0.635(16) 1 d D U P A 1
C42 C 0.6676(18) 0.9094(17) 0.704(2) 0.122(8) Uani 0.635(16) 1 d D U P A 1
F4 F 0.695(2) 0.8659(11) 0.751(2) 0.134(9) Uani 0.635(16) 1 d . U P A 1
F5 F 0.648(3) 0.9485(13) 0.761(2) 0.159(10) Uani 0.635(16) 1 d . U P A 1
F6 F 0.729(3) 0.9265(15) 0.653(3) 0.221(17) Uani 0.635(16) 1 d D U P A 1
S2' S 0.5657(18) 0.8945(11) 0.6253(15) 0.110(7) Uani 0.365(16) 1 d D U P A 2
O8' O 0.485(2) 0.9277(15) 0.634(2) 0.104(11) Uani 0.365(16) 1 d D U P A 2
O9' O 0.549(3) 0.8387(11) 0.625(3) 0.119(13) Uani 0.365(16) 1 d D U P A 2
O10' O 0.621(3) 0.9120(19) 0.563(2) 0.15(2) Uani 0.365(16) 1 d D U P A 2
C42' C 0.648(2) 0.9081(13) 0.7165(18) 0.110(10) Uani 0.365(16) 1 d D U P A 2
F4' F 0.732(3) 0.8822(18) 0.731(3) 0.153(14) Uani 0.365(16) 1 d D U P A 2
F5' F 0.679(3) 0.9597(12) 0.713(2) 0.116(11) Uani 0.365(16) 1 d D U P A 2
F6' F 0.602(3) 0.901(2) 0.7812(19) 0.161(18) Uani 0.365(16) 1 d D U P A 2
O11 O 0.1833(13) 0.5146(8) 0.9229(13) 0.145(7) Uani 1 1 d . . . . .
O12 O 0.6311(13) 0.5058(7) 0.9753(13) 0.148(7) Uani 1 1 d . . . . .

loop_
_atom_site_aniso_label
_atom_site_aniso_U_11
_atom_site_aniso_U_22
_atom_site_aniso_U_33
_atom_site_aniso_U_23
_atom_site_aniso_U_13
_atom_site_aniso_U_12
Ir1 0.0242(2) 0.0282(2) 0.0603(4) 0.0084(2) -0.0041(2) -0.00013(17)
Ir2 0.0214(2) 0.0366(3) 0.0514(3) 0.0070(2) 0.00319(19) -0.00115(17)
Ir3 0.0212(2) 0.0287(2) 0.0578(4) 0.0033(2) 0.0045(2) 0.00286(16)
Cl1 0.0406(17) 0.0535(19) 0.058(2) -0.0051(17) -0.0041(15) 0.0216(14)
Cl2 0.0322(15) 0.0418(16) 0.070(2) -0.0025(16) 0.0058(15) 0.0099(12)
N1 0.019(4) 0.034(5) 0.078(9) 0.000(5) 0.003(5) 0.001(4)
N2 0.025(5) 0.036(5) 0.067(8) 0.011(5) 0.020(5) 0.008(4)
N3 0.020(5) 0.027(5) 0.085(9) 0.002(5) 0.009(5) 0.000(4)
N4 0.016(4) 0.026(5) 0.076(8) 0.011(5) 0.003(5) -0.001(3)
O1 0.022(4) 0.028(4) 0.063(6) 0.006(4) -0.005(4) 0.004(3)
O2 0.033(4) 0.030(4) 0.045(6) -0.002(4) -0.012(4) 0.004(3)
O3 0.028(4) 0.029(4) 0.058(6) 0.012(4) 0.003(4) 0.000(3)
O4 0.032(4) 0.046(5) 0.042(6) -0.006(4) 0.008(4) 0.005(4)
O5 0.115(10) 0.082(9) 0.079(9) 0.001(7) 0.056(8) 0.003(7)
O6 0.108(11) 0.106(11) 0.089(10) 0.028(8) 0.003(8) 0.052(9)
O7 0.086(9) 0.087(9) 0.119(12) -0.053(8) 0.048(8) -0.022(7)
S1 0.064(2) 0.054(2) 0.056(2) 0.0015(18) 0.0104(19) 0.0058(18)
F1 0.127(11) 0.123(11) 0.159(14) -0.075(10) 0.002(10) -0.049(9)
F2 0.112(10) 0.123(10) 0.117(11) -0.007(8) 0.029(8) -0.057(8)
F3 0.123(12) 0.201(18) 0.151(14) 0.071(13) -0.031(10) 0.031(12)
C1 0.027(5) 0.019(5) 0.055(9) 0.001(5) 0.007(5) -0.005(4)
C2 0.026(5) 0.024(5) 0.056(9) 0.000(5) -0.008(5) -0.001(4)
C3 0.037(6) 0.026(6) 0.050(9) -0.002(5) 0.003(6) 0.008(5)
C4 0.021(5) 0.030(6) 0.053(9) 0.001(5) -0.002(5) 0.001(4)
C5 0.023(5) 0.029(6) 0.042(8) 0.005(5) 0.007(5) -0.002(4)
C6 0.016(5) 0.032(6) 0.073(10) 0.012(6) -0.002(5) 0.006(4)
C7 0.018(5) 0.029(6) 0.053(8) 0.006(5) 0.000(5) 0.004(4)
C8 0.027(6) 0.033(6) 0.061(9) 0.009(6) 0.000(6) -0.004(5)
C9 0.029(6) 0.038(7) 0.069(10) 0.011(6) 0.008(6) 0.006(5)
C10 0.023(5) 0.031(6) 0.068(9) -0.006(6) 0.006(6) 0.007(4)
C11 0.029(6) 0.051(8) 0.059(9) 0.008(7) -0.015(6) -0.008(5)
C12 0.045(7) 0.049(8) 0.059(10) 0.022(7) -0.003(7) 0.004(6)
C13 0.033(7) 0.061(9) 0.071(11) 0.040(8) -0.001(7) 0.004(6)
C14 0.027(6) 0.051(8) 0.061(10) 0.004(7) -0.006(6) -0.007(5)
C15 0.034(6) 0.041(7) 0.049(8) 0.016(6) -0.006(6) 0.002(5)
C16 0.029(6) 0.069(9) 0.059(10) 0.000(8) -0.002(6) -0.011(6)
C17 0.029(7) 0.065(10) 0.135(16) 0.027(10) -0.022(8) 0.007(7)
C18 0.066(11) 0.084(12) 0.117(16) 0.055(12) -0.005(10) -0.010(9)
C19 0.049(9) 0.100(13) 0.051(10) 0.022(9) -0.002(7) 0.007(8)
C20 0.057(9) 0.043(8) 0.079(12) -0.001(8) -0.007(8) -0.007(7)
C21 0.033(7) 0.074(11) 0.068(11) 0.035(9) 0.000(7) -0.017(7)
C22 0.058(9) 0.052(9) 0.060(10) 0.014(8) -0.010(8) -0.021(7)
C23 0.045(7) 0.034(6) 0.043(8) 0.002(6) -0.001(6) -0.002(5)
C24 0.043(7) 0.046(7) 0.043(8) 0.004(6) 0.002(6) -0.002(6)
C25 0.078(11) 0.058(9) 0.069(12) 0.015(8) 0.036(10) 0.024(8)
C26 0.037(8) 0.139(19) 0.104(16) 0.056(14) -0.003(9) -0.014(10)
C27 0.097(14) 0.065(11) 0.097(15) 0.022(10) -0.040(11) -0.039(10)
C28 0.056(8) 0.046(8) 0.054(9) 0.021(7) 0.006(7) 0.016(6)
C29 0.092(13) 0.053(9) 0.057(11) -0.006(8) -0.010(9) 0.001(8)
C30 0.109(16) 0.121(17) 0.058(12) 0.006(12) 0.024(11) 0.051(14)
C31 0.035(7) 0.046(8) 0.070(10) -0.002(7) 0.010(7) 0.001(6)
C32 0.045(7) 0.039(7) 0.076(11) -0.001(7) 0.026(8) 0.007(6)
C33 0.034(6) 0.030(6) 0.082(11) 0.004(7) 0.003(7) 0.016(5)
C34 0.035(7) 0.039(7) 0.067(10) 0.008(7) 0.006(6) 0.014(5)
C35 0.028(6) 0.048(7) 0.054(9) -0.011(6) 0.007(6) -0.001(5)
C36 0.059(10) 0.078(11) 0.050(10) 0.006(8) -0.002(8) 0.000(8)
C37 0.060(10) 0.044(8) 0.128(17) -0.022(10) 0.004(10) -0.013(7)
C38 0.075(10) 0.043(8) 0.076(12) 0.014(8) 0.035(9) 0.019(7)
C39 0.036(7) 0.069(10) 0.082(12) -0.002(9) -0.019(7) 0.010(7)
C40 0.071(11) 0.054(9) 0.108(15) 0.000(10) 0.050(11) -0.011(8)
C41 0.057(10) 0.089(13) 0.076(13) -0.007(11) 0.003(9) -0.025(9)
S2 0.094(5) 0.059(4) 0.082(6) -0.019(4) 0.047(5) -0.010(4)
O8 0.104(12) 0.097(12) 0.063(11) 0.035(9) -0.018(10) 0.024(10)
O9 0.137(17) 0.089(14) 0.102(16) -0.045(12) 0.045(13) 0.022(13)
O10 0.18(2) 0.127(19) 0.16(2) 0.008(18) 0.12(2) 0.026(18)
C42 0.130(14) 0.104(13) 0.130(14) -0.003(12) 0.002(12) 0.049(12)
F4 0.127(15) 0.126(14) 0.143(15) 0.031(12) 0.004(12) 0.017(12)
F5 0.165(16) 0.134(15) 0.169(17) -0.019(14) -0.011(14) 0.022(13)
F6 0.20(3) 0.20(3) 0.28(3) 0.03(2) 0.10(3) -0.07(2)
S2' 0.115(11) 0.110(11) 0.104(12) -0.009(10) 0.015(10) 0.029(9)
O8' 0.106(13) 0.107(14) 0.105(14) -0.003(9) 0.036(9) 0.007(9)
O9' 0.15(2) 0.09(2) 0.12(2) -0.018(19) 0.02(2) -0.002(19)
O10' 0.18(4) 0.21(4) 0.08(3) 0.00(3) 0.07(3) 0.04(3)
C42' 0.109(15) 0.100(14) 0.119(15) 0.000(13) 0.012(13) 0.042(13)
F4' 0.13(2) 0.14(2) 0.16(2) 0.02(2) -0.04(2) 0.074(19)
F5' 0.13(2) 0.109(19) 0.10(2) -0.062(17) -0.011(17) -0.012(17)
F6' 0.09(2) 0.20(3) 0.19(3) 0.06(3) 0.00(2) 0.02(2)
O11 0.128(15) 0.127(15) 0.178(19) 0.024(13) 0.011(13) 0.018(12)
O12 0.132(15) 0.122(14) 0.20(2) 0.045(14) 0.069(14) 0.015(11)

loop_
_atom_type_symbol
_atom_type_description
_atom_type_scat_dispersion_real
_atom_type_scat_dispersion_imag
_atom_type_scat_source
C C 0.0033 0.0016 'International Tables Vol C Tables 4.2.6.8 and 6.1.1.4'
H H 0.0000 0.0000 'International Tables Vol C Tables 4.2.6.8 and 6.1.1.4'
N N 0.0061 0.0033 'International Tables Vol C Tables 4.2.6.8 and 6.1.1.4'
O O 0.0106 0.0060 'International Tables Vol C Tables 4.2.6.8 and 6.1.1.4'
F F 0.0171 0.0103 'International Tables Vol C Tables 4.2.6.8 and 6.1.1.4'
S S 0.1246 0.1234 'International Tables Vol C Tables 4.2.6.8 and 6.1.1.4'
Cl Cl 0.1484 0.1585 'International Tables Vol C Tables 4.2.6.8 and 6.1.1.4'
Ir Ir -1.4442 7.9887 'International Tables Vol C Tables 4.2.6.8 and 6.1.1.4'

loop_
_geom_angle_atom_site_label_1
_geom_angle_atom_site_label_2
_geom_angle_atom_site_label_3
_geom_angle
_geom_angle_site_symmetry_1
_geom_angle_site_symmetry_3
N1 Ir1 C14 110.9(5) . .
N1 Ir1 O2 84.8(3) . .
C14 Ir1 O2 105.2(4) . .
N1 Ir1 O1 85.9(4) . .
C14 Ir1 O1 163.3(4) . .
O2 Ir1 O1 75.9(3) . .
N1 Ir1 C15 149.0(5) . .
C14 Ir1 C15 38.5(5) . .
O2 Ir1 C15 97.8(4) . .
O1 Ir1 C15 124.9(4) . .
N1 Ir1 C13 93.8(5) . .
C14 Ir1 C13 40.6(6) . .
O2 Ir1 C13 142.4(5) . .
O1 Ir1 C13 141.6(5) . .
C15 Ir1 C13 65.4(5) . .
N1 Ir1 C12 113.9(5) . .
C14 Ir1 C12 67.2(6) . .
O2 Ir1 C12 161.1(4) . .
O1 Ir1 C12 106.3(5) . .
C15 Ir1 C12 65.2(5) . .
C13 Ir1 C12 39.6(5) . .
N1 Ir1 C11 153.0(5) . .
C14 Ir1 C11 65.3(5) . .
O2 Ir1 C11 122.1(4) . .
O1 Ir1 C11 99.7(5) . .
C15 Ir1 C11 38.0(5) . .
C13 Ir1 C11 65.5(5) . .
C12 Ir1 C11 39.2(5) . .
O3 Ir2 N2 86.6(4) . 3_677
O3 Ir2 O4 75.9(3) . .
N2 Ir2 O4 85.2(3) 3_677 .
O3 Ir2 C25 161.9(5) . .
N2 Ir2 C25 111.4(5) 3_677 .
O4 Ir2 C25 105.4(5) . .
O3 Ir2 C23 106.9(4) . .
N2 Ir2 C23 114.4(4) 3_677 .
O4 Ir2 C23 160.1(4) . .
C25 Ir2 C23 65.7(5) . .
O3 Ir2 C21 122.5(5) . .
N2 Ir2 C21 150.6(6) 3_677 .
O4 Ir2 C21 97.1(5) . .
C25 Ir2 C21 39.7(5) . .
C23 Ir2 C21 64.4(5) . .
O3 Ir2 C24 142.0(4) . .
N2 Ir2 C24 95.4(5) 3_677 .
O4 Ir2 C24 142.2(4) . .
C25 Ir2 C24 39.5(5) . .
C23 Ir2 C24 38.4(5) . .
C21 Ir2 C24 65.0(5) . .
O3 Ir2 C22 97.6(5) . .
N2 Ir2 C22 154.5(5) 3_677 .
O4 Ir2 C22 120.3(5) . .
C25 Ir2 C22 65.9(6) . .
C23 Ir2 C22 40.3(5) . .
C21 Ir2 C22 37.3(6) . .
C24 Ir2 C22 65.9(5) . .
N4 Ir3 N3 77.8(4) . .
N4 Ir3 C31 131.1(5) . .
N3 Ir3 C31 126.7(5) . .
N4 Ir3 C34 149.3(5) . .
N3 Ir3 C34 117.3(5) . .
C31 Ir3 C34 63.4(6) . .
N4 Ir3 C33 116.4(5) . .
N3 Ir3 C33 151.5(5) . .
C31 Ir3 C33 64.1(6) . .
C34 Ir3 C33 38.9(5) . .
N4 Ir3 C35 169.1(5) . .
N3 Ir3 C35 107.0(5) . .
C31 Ir3 C35 38.3(5) . .
C34 Ir3 C35 37.1(5) . .
C33 Ir3 C35 63.9(5) . .
N4 Ir3 C32 108.5(5) . .
N3 Ir3 C32 165.4(5) . .
C31 Ir3 C32 39.3(5) . .
C34 Ir3 C32 63.9(5) . .
C33 Ir3 C32 37.6(6) . .
C35 Ir3 C32 64.6(5) . .
C7 N1 C10 116.3(10) . .
C7 N1 Ir1 122.8(7) . .
C10 N1 Ir1 120.3(8) . .
C9 N2 C8 118.2(10) . .
C9 N2 Ir2 121.8(7) . 3_677
C8 N2 Ir2 119.7(8) . 3_677
C7 N3 Ir3 117.5(7) . .
C7 N3 H3 121.2 . .
Ir3 N3 H3 121.2 . .
C8 N4 Ir3 118.4(8) . .
C8 N4 H4 120.8 . .
Ir3 N4 H4 120.8 . .
C1 O1 Ir1 115.9(8) . .
C2 O2 Ir1 116.2(7) . .
C4 O3 Ir2 117.1(8) . .
C5 O4 Ir2 116.7(7) . .
O7 S1 O6 114.9(10) . .
O7 S1 O5 114.7(8) . .
O6 S1 O5 114.9(8) . .
O7 S1 C41 103.5(9) . .
O6 S1 C41 104.9(10) . .
O5 S1 C41 101.6(9) . .
O1 C1 C6 124.2(10) . .
O1 C1 C2 115.3(12) . .
C6 C1 C2 120.4(11) . .
O2 C2 C3 124.3(11) . .
O2 C2 C1 116.3(10) . .
C3 C2 C1 119.4(12) . .
C4 C3 C2 120.2(11) . .
C4 C3 Cl1 120.5(9) . .
C2 C3 Cl1 119.3(10) . .
O3 C4 C3 124.9(11) . .
O3 C4 C5 114.5(11) . .
C3 C4 C5 120.4(10) . .
O4 C5 C6 125.8(11) . .
O4 C5 C4 115.5(10) . .
C6 C5 C4 118.7(12) . .
C1 C6 C5 120.8(11) . .
C1 C6 Cl2 120.4(9) . .
C5 C6 Cl2 118.8(11) . .
N1 C7 N3 124.6(10) . .
N1 C7 C8 123.3(10) . .
N3 C7 C8 112.1(10) . .
N4 C8 N2 128.1(11) . .
N4 C8 C7 114.1(10) . .
N2 C8 C7 117.8(11) . .
N2 C9 C10 122.7(11) . .
N2 C9 H9 118.7 . .
C10 C9 H9 118.7 . .
C9 C10 N1 121.7(11) . .
C9 C10 H10 119.2 . .
N1 C10 H10 119.2 . .
C15 C11 C12 107.8(12) . .
C15 C11 C16 128.1(13) . .
C12 C11 C16 124.0(13) . .
C15 C11 Ir1 68.9(7) . .
C12 C11 Ir1 69.6(7) . .
C16 C11 Ir1 124.1(10) . .
C13 C12 C11 106.6(12) . .
C13 C12 C17 125.3(13) . .
C11 C12 C17 127.9(14) . .
C13 C12 Ir1 69.1(7) . .
C11 C12 Ir1 71.2(7) . .
C17 C12 Ir1 128.5(12) . .
C12 C13 C14 107.5(11) . .
C12 C13 C18 125.4(15) . .
C14 C13 C18 127.1(14) . .
C12 C13 Ir1 71.2(8) . .
C14 C13 Ir1 68.7(7) . .
C18 C13 Ir1 124.2(12) . .
C15 C14 C13 106.8(12) . .
C15 C14 C19 127.9(13) . .
C13 C14 C19 125.1(13) . .
C15 C14 Ir1 71.6(9) . .
C13 C14 Ir1 70.6(8) . .
C19 C14 Ir1 127.1(10) . .
C14 C15 C11 111.3(12) . .
C14 C15 C20 124.2(13) . .
C11 C15 C20 124.5(12) . .
C14 C15 Ir1 69.9(8) . .
C11 C15 Ir1 73.0(8) . .
C20 C15 Ir1 124.8(9) . .
C11 C16 H16A 109.5 . .
C11 C16 H16B 109.5 . .
H16A C16 H16B 109.5 . .
C11 C16 H16C 109.5 . .
H16A C16 H16C 109.5 . .
H16B C16 H16C 109.5 . .
C12 C17 H17A 109.5 . .
C12 C17 H17B 109.5 . .
H17A C17 H17B 109.5 . .
C12 C17 H17C 109.5 . .
H17A C17 H17C 109.5 . .
H17B C17 H17C 109.5 . .
C13 C18 H18A 109.5 . .
C13 C18 H18B 109.5 . .
H18A C18 H18B 109.5 . .
C13 C18 H18C 109.5 . .
H18A C18 H18C 109.5 . .
H18B C18 H18C 109.5 . .
C14 C19 H19A 109.5 . .
C14 C19 H19B 109.5 . .
H19A C19 H19B 109.5 . .
C14 C19 H19C 109.5 . .
H19A C19 H19C 109.5 . .
H19B C19 H19C 109.5 . .
C15 C20 H20A 109.5 . .
C15 C20 H20B 109.5 . .
H20A C20 H20B 109.5 . .
C15 C20 H20C 109.5 . .
H20A C20 H20C 109.5 . .
H20B C20 H20C 109.5 . .
C22 C21 C25 111.5(12) . .
C22 C21 C26 125.3(16) . .
C25 C21 C26 123.0(17) . .
C22 C21 Ir2 72.2(8) . .
C25 C21 Ir2 69.7(8) . .
C26 C21 Ir2 121.5(11) . .
C21 C22 C23 106.1(12) . .
C21 C22 C27 131.6(15) . .
C23 C22 C27 122.3(16) . .
C21 C22 Ir2 70.6(8) . .
C23 C22 Ir2 69.1(7) . .
C27 C22 Ir2 125.3(12) . .
C24 C23 C22 108.5(12) . .
C24 C23 C28 126.5(12) . .
C22 C23 C28 124.7(13) . .
C24 C23 Ir2 71.5(7) . .
C22 C23 Ir2 70.6(8) . .
C28 C23 Ir2 128.8(9) . .
C23 C24 C25 108.0(12) . .
C23 C24 C29 129.1(13) . .
C25 C24 C29 122.8(14) . .
C23 C24 Ir2 70.1(8) . .
C25 C24 Ir2 69.1(8) . .
C29 C24 Ir2 123.4(10) . .
C21 C25 C24 105.8(12) . .
C21 C25 C30 126.5(16) . .
C24 C25 C30 127.3(16) . .
C21 C25 Ir2 70.7(8) . .
C24 C25 Ir2 71.4(8) . .
C30 C25 Ir2 127.9(12) . .
C21 C26 H26A 109.5 . .
C21 C26 H26B 109.5 . .
H26A C26 H26B 109.5 . .
C21 C26 H26C 109.5 . .
H26A C26 H26C 109.5 . .
H26B C26 H26C 109.5 . .
C22 C27 H27A 109.5 . .
C22 C27 H27B 109.5 . .
H27A C27 H27B 109.5 . .
C22 C27 H27C 109.5 . .
H27A C27 H27C 109.5 . .
H27B C27 H27C 109.5 . .
C23 C28 H28A 109.5 . .
C23 C28 H28B 109.5 . .
H28A C28 H28B 109.5 . .
C23 C28 H28C 109.5 . .
H28A C28 H28C 109.5 . .
H28B C28 H28C 109.5 . .
C24 C29 H29A 109.5 . .
C24 C29 H29B 109.5 . .
H29A C29 H29B 109.5 . .
C24 C29 H29C 109.5 . .
H29A C29 H29C 109.5 . .
H29B C29 H29C 109.5 . .
C25 C30 H30A 109.5 . .
C25 C30 H30B 109.5 . .
H30A C30 H30B 109.5 . .
C25 C30 H30C 109.5 . .
H30A C30 H30C 109.5 . .
H30B C30 H30C 109.5 . .
C35 C31 C32 108.4(14) . .
C35 C31 C36 127.4(13) . .
C32 C31 C36 123.7(14) . .
C35 C31 Ir3 72.4(8) . .
C32 C31 Ir3 71.9(8) . .
C36 C31 Ir3 127.9(10) . .
C33 C32 C31 106.7(13) . .
C33 C32 C37 128.1(14) . .
C31 C32 C37 125.2(16) . .
C33 C32 Ir3 71.1(8) . .
C31 C32 Ir3 68.8(8) . .
C37 C32 Ir3 125.9(10) . .
C32 C33 C34 107.9(13) . .
C32 C33 C38 127.2(14) . .
C34 C33 C38 124.8(14) . .
C32 C33 Ir3 71.4(7) . .
C34 C33 Ir3 70.5(7) . .
C38 C33 Ir3 125.9(10) . .
C35 C34 C33 109.0(13) . .
C35 C34 C39 126.9(13) . .
C33 C34 C39 124.0(13) . .
C35 C34 Ir3 71.7(7) . .
C33 C34 Ir3 70.7(7) . .
C39 C34 Ir3 125.7(10) . .
C34 C35 C31 107.9(12) . .
C34 C35 C40 127.0(14) . .
C31 C35 C40 125.1(15) . .
C34 C35 Ir3 71.2(7) . .
C31 C35 Ir3 69.3(8) . .
C40 C35 Ir3 124.1(10) . .
C31 C36 H36A 109.5 . .
C31 C36 H36B 109.5 . .
H36A C36 H36B 109.5 . .
C31 C36 H36C 109.5 . .
H36A C36 H36C 109.5 . .
H36B C36 H36C 109.5 . .
C32 C37 H37A 109.5 . .
C32 C37 H37B 109.5 . .
H37A C37 H37B 109.5 . .
C32 C37 H37C 109.5 . .
H37A C37 H37C 109.5 . .
H37B C37 H37C 109.5 . .
C33 C38 H38A 109.5 . .
C33 C38 H38B 109.5 . .
H38A C38 H38B 109.5 . .
C33 C38 H38C 109.5 . .
H38A C38 H38C 109.5 . .
H38B C38 H38C 109.5 . .
C34 C39 H39A 109.5 . .
C34 C39 H39B 109.5 . .
H39A C39 H39B 109.5 . .
C34 C39 H39C 109.5 . .
H39A C39 H39C 109.5 . .
H39B C39 H39C 109.5 . .
C35 C40 H40A 109.5 . .
C35 C40 H40B 109.5 . .
H40A C40 H40B 109.5 . .
C35 C40 H40C 109.5 . .
H40A C40 H40C 109.5 . .
H40B C40 H40C 109.5 . .
F1 C41 F3 104.0(18) . .
F1 C41 F2 109.9(17) . .
F3 C41 F2 104.0(16) . .
F1 C41 S1 114.5(14) . .
F3 C41 S1 114.1(15) . .
F2 C41 S1 109.8(13) . .
O10 S2 O9 118.9(16) . .
O10 S2 O8 114.1(15) . .
O9 S2 O8 114.6(15) . .
O10 S2 C42 102(2) . .
O9 S2 C42 99(2) . .
O8 S2 C42 104.0(17) . .
F6 C42 F4 117(3) . .
F6 C42 F5 113(4) . .
F4 C42 F5 104(3) . .
F6 C42 S2 110(3) . .
F4 C42 S2 106(3) . .
F5 C42 S2 106(2) . .
O9' S2' O8' 116(2) . .
O9' S2' O10' 114(2) . .
O8' S2' O10' 114(2) . .
O9' S2' C42' 106.2(18) . .
O8' S2' C42' 103.3(16) . .
O10' S2' C42' 100.7(17) . .
F6' C42' F4' 108(2) . .
F6' C42' F5' 110(2) . .
F4' C42' F5' 101(2) . .
F6' C42' S2' 108.4(19) . .
F4' C42' S2' 121(3) . .
F5' C42' S2' 109(2) . .

loop_
_geom_bond_atom_site_label_1
_geom_bond_atom_site_label_2
_geom_bond_distance
_geom_bond_site_symmetry_2
Ir1 N1 2.104(10) .
Ir1 C14 2.109(15) .
Ir1 O2 2.114(8) .
Ir1 O1 2.119(9) .
Ir1 C15 2.132(14) .
Ir1 C13 2.135(14) .
Ir1 C12 2.163(13) .
Ir1 C11 2.185(12) .
Ir2 O3 2.096(9) .
Ir2 N2 2.100(10) 3_677
Ir2 O4 2.119(8) .
Ir2 C25 2.123(16) .
Ir2 C23 2.136(12) .
Ir2 C21 2.137(13) .
Ir2 C24 2.153(14) .
Ir2 C22 2.157(14) .
Ir3 N4 1.983(9) .
Ir3 N3 1.984(10) .
Ir3 C31 2.105(15) .
Ir3 C34 2.140(12) .
Ir3 C33 2.143(11) .
Ir3 C35 2.146(12) .
Ir3 C32 2.146(14) .
Cl1 C3 1.736(12) .
Cl2 C6 1.731(13) .
N1 C7 1.320(15) .
N1 C10 1.381(14) .
N2 C9 1.349(16) .
N2 C8 1.365(15) .
N2 Ir2 2.100(10) 3_677
N3 C7 1.346(14) .
N3 H3 0.8700 .
N4 C8 1.298(15) .
N4 H4 0.8700 .
O1 C1 1.282(14) .
O2 C2 1.268(15) .
O3 C4 1.270(14) .
O4 C5 1.244(14) .
O5 S1 1.441(12) .
O6 S1 1.431(12) .
O7 S1 1.430(12) .
S1 C41 1.792(17) .
F1 C41 1.31(2) .
F2 C41 1.35(2) .
F3 C41 1.35(2) .
C1 C6 1.383(19) .
C1 C2 1.494(16) .
C2 C3 1.410(16) .
C3 C4 1.369(18) .
C4 C5 1.526(16) .
C5 C6 1.391(16) .
C7 C8 1.454(15) .
C9 C10 1.363(16) .
C9 H9 0.9400 .
C10 H10 0.9400 .
C11 C15 1.41(2) .
C11 C12 1.458(19) .
C11 C16 1.459(19) .
C12 C13 1.46(2) .
C12 C17 1.47(2) .
C13 C14 1.47(2) .
C13 C18 1.50(2) .
C14 C15 1.399(19) .
C14 C19 1.52(2) .
C15 C20 1.519(18) .
C16 H16A 0.9700 .
C16 H16B 0.9700 .
C16 H16C 0.9700 .
C17 H17A 0.9700 .
C17 H17B 0.9700 .
C17 H17C 0.9700 .
C18 H18A 0.9700 .
C18 H18B 0.9700 .
C18 H18C 0.9700 .
C19 H19A 0.9700 .
C19 H19B 0.9700 .
C19 H19C 0.9700 .
C20 H20A 0.9700 .
C20 H20B 0.9700 .
C20 H20C 0.9700 .
C21 C22 1.37(2) .
C21 C25 1.445(16) .
C21 C26 1.55(2) .
C22 C23 1.477(19) .
C22 C27 1.51(2) .
C23 C24 1.412(18) .
C23 C28 1.508(18) .
C24 C25 1.45(2) .
C24 C29 1.45(2) .
C25 C30 1.48(2) .
C26 H26A 0.9700 .
C26 H26B 0.9700 .
C26 H26C 0.9700 .
C27 H27A 0.9700 .
C27 H27B 0.9700 .
C27 H27C 0.9700 .
C28 H28A 0.9700 .
C28 H28B 0.9700 .
C28 H28C 0.9700 .
C29 H29A 0.9700 .
C29 H29B 0.9700 .
C29 H29C 0.9700 .
C30 H30A 0.9700 .
C30 H30B 0.9700 .
C30 H30C 0.9700 .
C31 C35 1.394(19) .
C31 C32 1.431(19) .
C31 C36 1.54(2) .
C32 C33 1.38(2) .
C32 C37 1.51(2) .
C33 C34 1.425(18) .
C33 C38 1.52(2) .
C34 C35 1.36(2) .
C34 C39 1.54(2) .
C35 C40 1.524(19) .
C36 H36A 0.9700 .
C36 H36B 0.9700 .
C36 H36C 0.9700 .
C37 H37A 0.9700 .
C37 H37B 0.9700 .
C37 H37C 0.9700 .
C38 H38A 0.9700 .
C38 H38B 0.9700 .
C38 H38C 0.9700 .
C39 H39A 0.9700 .
C39 H39B 0.9700 .
C39 H39C 0.9700 .
C40 H40A 0.9700 .
C40 H40B 0.9700 .
C40 H40C 0.9700 .
S2 O10 1.381(15) .
S2 O9 1.422(14) .
S2 O8 1.472(14) .
S2 C42 1.749(19) .
C42 F6 1.349(19) .
C42 F4 1.35(4) .
C42 F5 1.40(4) .
S2' O9' 1.413(18) .
S2' O8' 1.421(17) .
S2' O10' 1.435(18) .
S2' C42' 1.787(18) .
C42' F6' 1.327(19) .
C42' F4' 1.338(19) .
C42' F5' 1.365(19) .

loop_
_geom_torsion_atom_site_label_1
_geom_torsion_atom_site_label_2
_geom_torsion_atom_site_label_3
_geom_torsion_atom_site_label_4
_geom_torsion
_geom_torsion_site_symmetry_1
Ir1 O1 C1 C6 176.6(8) .
Ir1 O1 C1 C2 -6.9(11) .
Ir1 O2 C2 C3 -178.3(9) .
Ir1 O2 C2 C1 1.9(12) .
O1 C1 C2 O2 3.4(14) .
C6 C1 C2 O2 -179.9(10) .
O1 C1 C2 C3 -176.4(10) .
C6 C1 C2 C3 0.3(16) .
O2 C2 C3 C4 178.8(11) .
C1 C2 C3 C4 -1.4(17) .
O2 C2 C3 Cl1 -2.1(16) .
C1 C2 C3 Cl1 177.7(8) .
Ir2 O3 C4 C3 -179.4(9) .
Ir2 O3 C4 C5 -4.1(12) .
C2 C3 C4 O3 176.0(11) .
Cl1 C3 C4 O3 -3.1(17) .
C2 C3 C4 C5 0.8(17) .
Cl1 C3 C4 C5 -178.3(8) .
Ir2 O4 C5 C6 176.0(9) .
Ir2 O4 C5 C4 -4.5(12) .
O3 C4 C5 O4 5.7(14) .
C3 C4 C5 O4 -178.6(11) .
O3 C4 C5 C6 -174.7(10) .
C3 C4 C5 C6 0.9(16) .
O1 C1 C6 C5 177.9(10) .
C2 C1 C6 C5 1.5(16) .
O1 C1 C6 Cl2 -4.5(16) .
C2 C1 C6 Cl2 179.1(8) .
O4 C5 C6 C1 177.4(11) .
C4 C5 C6 C1 -2.0(16) .
O4 C5 C6 Cl2 -0.2(16) .
C4 C5 C6 Cl2 -179.7(8) .
C10 N1 C7 N3 179.2(13) .
Ir1 N1 C7 N3 7.6(19) .
C10 N1 C7 C8 -0.4(19) .
Ir1 N1 C7 C8 -172.0(9) .
Ir3 N3 C7 N1 179.9(10) .
Ir3 N3 C7 C8 -0.5(15) .
Ir3 N4 C8 N2 179.1(11) .
Ir3 N4 C8 C7 1.2(15) .
C9 N2 C8 N4 -179.5(13) .
Ir2 N2 C8 N4 -6(2) 3_677
C9 N2 C8 C7 -1.6(19) .
Ir2 N2 C8 C7 172.0(9) 3_677
N1 C7 C8 N4 179.2(12) .
N3 C7 C8 N4 -0.4(17) .
N1 C7 C8 N2 1(2) .
N3 C7 C8 N2 -178.5(12) .
C8 N2 C9 C10 2(2) .
Ir2 N2 C9 C10 -171.9(11) 3_677
N2 C9 C10 N1 -1(2) .
C7 N1 C10 C9 0(2) .
Ir1 N1 C10 C9 172.2(10) .
C15 C11 C12 C13 1.9(16) .
C16 C11 C12 C13 178.5(13) .
Ir1 C11 C12 C13 60.4(10) .
C15 C11 C12 C17 176.8(15) .
C16 C11 C12 C17 -7(2) .
Ir1 C11 C12 C17 -124.7(17) .
C15 C11 C12 Ir1 -58.5(9) .
C16 C11 C12 Ir1 118.1(13) .
C11 C12 C13 C14 -2.3(16) .
C17 C12 C13 C14 -177.4(14) .
Ir1 C12 C13 C14 59.5(9) .
C11 C12 C13 C18 179.1(15) .
C17 C12 C13 C18 4(3) .
Ir1 C12 C13 C18 -119.2(17) .
C11 C12 C13 Ir1 -61.8(9) .
C17 C12 C13 Ir1 123.1(16) .
C12 C13 C14 C15 1.9(16) .
C18 C13 C14 C15 -179.5(16) .
Ir1 C13 C14 C15 62.9(10) .
C12 C13 C14 C19 176.7(13) .
C18 C13 C14 C19 -5(2) .
Ir1 C13 C14 C19 -122.3(14) .
C12 C13 C14 Ir1 -61.0(10) .
C18 C13 C14 Ir1 117.6(16) .
C13 C14 C15 C11 -0.7(16) .
C19 C14 C15 C11 -175.3(13) .
Ir1 C14 C15 C11 61.5(10) .
C13 C14 C15 C20 178.6(13) .
C19 C14 C15 C20 4(2) .
Ir1 C14 C15 C20 -119.1(13) .
C13 C14 C15 Ir1 -62.3(9) .
C19 C14 C15 Ir1 123.2(15) .
C12 C11 C15 C14 -0.7(16) .
C16 C11 C15 C14 -177.1(13) .
Ir1 C11 C15 C14 -59.7(10) .
C12 C11 C15 C20 179.9(13) .
C16 C11 C15 C20 3(2) .
Ir1 C11 C15 C20 121.0(13) .
C12 C11 C15 Ir1 58.9(9) .
C16 C11 C15 Ir1 -117.5(14) .
C25 C21 C22 C23 1.6(17) .
C26 C21 C22 C23 176.7(14) .
Ir2 C21 C22 C23 60.3(9) .
C25 C21 C22 C27 -179.2(16) .
C26 C21 C22 C27 -4(3) .
Ir2 C21 C22 C27 -120.4(18) .
C25 C21 C22 Ir2 -58.7(11) .
C26 C21 C22 Ir2 116.3(15) .
C21 C22 C23 C24 0.5(16) .
C27 C22 C23 C24 -178.9(14) .
Ir2 C22 C23 C24 61.7(9) .
C21 C22 C23 C28 174.4(13) .
C27 C22 C23 C28 -5(2) .
Ir2 C22 C23 C28 -124.4(13) .
C21 C22 C23 Ir2 -61.3(10) .
C27 C22 C23 Ir2 119.4(15) .
C22 C23 C24 C25 -2.3(16) .
C28 C23 C24 C25 -176.0(13) .
Ir2 C23 C24 C25 59.0(10) .
C22 C23 C24 C29 -178.6(15) .
C28 C23 C24 C29 8(2) .
Ir2 C23 C24 C29 -117.4(16) .
C22 C23 C24 Ir2 -61.2(9) .
C28 C23 C24 Ir2 125.0(13) .
C22 C21 C25 C24 -3.0(17) .
C26 C21 C25 C24 -178.2(13) .
Ir2 C21 C25 C24 -63.2(10) .
C22 C21 C25 C30 -176.4(16) .
C26 C21 C25 C30 8(3) .
Ir2 C21 C25 C30 123.4(17) .
C22 C21 C25 Ir2 60.2(11) .
C26 C21 C25 Ir2 -115.0(14) .
C23 C24 C25 C21 3.1(16) .
C29 C24 C25 C21 179.7(14) .
Ir2 C24 C25 C21 62.7(10) .
C23 C24 C25 C30 176.5(16) .
C29 C24 C25 C30 -7(3) .
Ir2 C24 C25 C30 -123.9(18) .
C23 C24 C25 Ir2 -59.6(10) .
C29 C24 C25 Ir2 117.1(14) .
C35 C31 C32 C33 -2.3(15) .
C36 C31 C32 C33 -174.8(13) .
Ir3 C31 C32 C33 61.3(9) .
C35 C31 C32 C37 176.6(13) .
C36 C31 C32 C37 4(2) .
Ir3 C31 C32 C37 -119.7(13) .
C35 C31 C32 Ir3 -63.7(10) .
C36 C31 C32 Ir3 123.9(13) .
C31 C32 C33 C34 1.5(15) .
C37 C32 C33 C34 -177.5(13) .
Ir3 C32 C33 C34 61.3(9) .
C31 C32 C33 C38 178.7(12) .
C37 C32 C33 C38 0(2) .
Ir3 C32 C33 C38 -121.4(14) .
C31 C32 C33 Ir3 -59.9(9) .
C37 C32 C33 Ir3 121.2(14) .
C32 C33 C34 C35 -0.1(15) .
C38 C33 C34 C35 -177.4(12) .
Ir3 C33 C34 C35 61.8(9) .
C32 C33 C34 C39 177.4(12) .
C38 C33 C34 C39 0(2) .
Ir3 C33 C34 C39 -120.6(13) .
C32 C33 C34 Ir3 -61.9(9) .
C38 C33 C34 Ir3 120.8(13) .
C33 C34 C35 C31 -1.4(15) .
C39 C34 C35 C31 -178.8(13) .
Ir3 C34 C35 C31 59.8(9) .
C33 C34 C35 C40 179.9(13) .
C39 C34 C35 C40 2(2) .
Ir3 C34 C35 C40 -119.0(14) .
C33 C34 C35 Ir3 -61.2(9) .
C39 C34 C35 Ir3 121.4(14) .
C32 C31 C35 C34 2.3(15) .
C36 C31 C35 C34 174.4(14) .
Ir3 C31 C35 C34 -61.0(9) .
C32 C31 C35 C40 -178.9(12) .
C36 C31 C35 C40 -7(2) .
Ir3 C31 C35 C40 117.8(13) .
C32 C31 C35 Ir3 63.3(9) .
C36 C31 C35 Ir3 -124.6(15) .
O7 S1 C41 F1 173.8(16) .
O6 S1 C41 F1 -65.4(18) .
O5 S1 C41 F1 54.5(18) .
O7 S1 C41 F3 54.2(18) .
O6 S1 C41 F3 175.0(16) .
O5 S1 C41 F3 -65.1(17) .
O7 S1 C41 F2 -62.1(16) .
O6 S1 C41 F2 58.8(16) .
O5 S1 C41 F2 178.7(14) .
O10 S2 C42 F6 -174(3) .
O9 S2 C42 F6 63(4) .
O8 S2 C42 F6 -55(4) .
O10 S2 C42 F4 58(3) .
O9 S2 C42 F4 -64(3) .
O8 S2 C42 F4 177(3) .
O10 S2 C42 F5 -52(3) .
O9 S2 C42 F5 -174(3) .
O8 S2 C42 F5 67(3) .
O9' S2' C42' F6' -70(3) .
O8' S2' C42' F6' 53(3) .
O10' S2' C42' F6' 171(3) .
O9' S2' C42' F4' 55(3) .
O8' S2' C42' F4' 178(3) .
O10' S2' C42' F4' -64(3) .
O9' S2' C42' F5' 170(3) .
O8' S2' C42' F5' -67(3) .
O10' S2' C42' F5' 51(3) .
